data_4111448
loop_
_publ_author_name
'Dennis G. H. Hetterscheid'
'Jasper Kaiser'
'Eduard Reijerse'
'Theo P. J. Peters'
'Simone Thewissen'
'Arno N. J. Blok'
'Jan M. M. Smits'
'Ren\'e de Gelder'
'Bas de Bruin'

_publ_contact_author
;
        Dr. B. de Bruin
        Department of Metal-Organic Chemistry
        Institute for Molecules and Materials
        Radboud University Nijmegen
        Toernooiveld 1
        NL-6525 ED  Nijmegen
        The Netherlands
;
_publ_contact_author_email BdeBruin@sci.kun.nl
_publ_contact_author_fax '031 024 3553450'
_publ_contact_author_phone '031 024 3652464'
_publ_section_title
;
 IrII(ethene): Metal or Carbon Radical?
;
_journal_name_full 'Journal of the American Chemical Society'
_journal_page_first 1895
_journal_page_last 1905
_journal_paper_doi 10.1021/ja0439470
_journal_volume 127
_journal_year 2005
_chemical_formula_sum 'C25 H33 F12 Ir N5 O P2 S'
_chemical_formula_weight 933.76
_chemical_name_systematic
;
 ?
;
_space_group_IT_number 2
_symmetry_cell_setting triclinic
_symmetry_space_group_name_Hall '-P 1'
_symmetry_space_group_name_H-M 'P -1'
_atom_sites_solution_hydrogens geom
_atom_sites_solution_primary direct
_atom_sites_solution_secondary difmap
_audit_creation_date 2002-03-14
_audit_creation_method 'SHELXL, adapted and expanded'
_cell_angle_alpha 61.49(3)
_cell_angle_beta 75.105(19)
_cell_angle_gamma 68.503(18)
_cell_formula_units_Z 2
_cell_length_a 12.500(2)
_cell_length_b 12.837(4)
_cell_length_c 13.093(5)
_cell_measurement_reflns_used 25
_cell_measurement_temperature 293(2)
_cell_measurement_theta_max 12.454
_cell_measurement_theta_min 10.349
_cell_volume 1709.0(10)
_computing_data_collection
;
CAD4 EXPRESS (Enraf-Nonius, 1994)
;
_computing_data_reduction
;
local programs (Smits et al., 1988),
profile analysis (Lehman & Larsen, 1974, Grant & Gabe, 1978),
EMPABS (North et al., 1968)
;
_computing_molecular_graphics
;
PLATON (Spek, 2003),
;
_computing_structure_refinement 'SHELXL-97 (Sheldrick, 1997)'
_computing_structure_solution
;
DIRDIF (Beurskens et al., 1996),
PATTY (Beurskens et al., 1987)
;
_diffrn_ambient_temperature 293(2)
_diffrn_measured_fraction_theta_full 1.00
_diffrn_measurement_device 'Nonius CAD4'
_diffrn_measurement_method \w/2\q-scan
_diffrn_radiation_monochromator graphite
_diffrn_radiation_source 'fine-focus sealed tube'
_diffrn_radiation_type MoK\a
_diffrn_radiation_wavelength 0.71073
_diffrn_reflns_av_R_equivalents 0.0149
_diffrn_reflns_av_sigmaI/netI 0.0315
_diffrn_reflns_limit_h_max 0
_diffrn_reflns_limit_h_min -16
_diffrn_reflns_limit_k_max 15
_diffrn_reflns_limit_k_min -16
_diffrn_reflns_limit_l_max 16
_diffrn_reflns_limit_l_min -16
_diffrn_reflns_number 8189
_diffrn_reflns_theta_full 27.47
_diffrn_reflns_theta_max 27.47
_diffrn_reflns_theta_min 2.93
_diffrn_standards_decay_% 8.934
_diffrn_standards_interval_time 7200
_diffrn_standards_number 3
_exptl_absorpt_coefficient_mu 4.155
_exptl_absorpt_correction_T_max 0.633
_exptl_absorpt_correction_T_min 0.418
_exptl_absorpt_correction_type psi-scan
_exptl_absorpt_process_details '(North, Phillips & Mathews, 1968)'
_exptl_crystal_colour colorless
_exptl_crystal_density_diffrn 1.815
_exptl_crystal_description 'regular rod'
_exptl_crystal_F_000 914
_exptl_crystal_size_max 0.50
_exptl_crystal_size_mid 0.18
_exptl_crystal_size_min 0.11
_refine_diff_density_max 1.159
_refine_diff_density_min -0.914
_refine_diff_density_rms 0.132
_refine_ls_extinction_method none
_refine_ls_goodness_of_fit_all 1.093
_refine_ls_goodness_of_fit_ref 1.093
_refine_ls_hydrogen_treatment mixed
_refine_ls_matrix_type full
_refine_ls_number_parameters 430
_refine_ls_number_reflns 7831
_refine_ls_number_restraints 0
_refine_ls_restrained_S_all 1.093
_refine_ls_R_factor_all 0.0538
_refine_ls_R_factor_gt 0.0408
_refine_ls_R_factor_obs 0.0408
_refine_ls_shift/esd_max 0.001
_refine_ls_shift/esd_mean 0.000
_refine_ls_shift/su_max 0.001
_refine_ls_shift/su_mean 0.000
_refine_ls_structure_factor_coef Fsqd
_refine_ls_weighting_details
;
w=1/[\s^2^(Fo^2^)+(0.0678P)^2^+0.9425P] where P=(Fo^2^+2Fc^2^)/3
;
_refine_ls_weighting_scheme calc
_refine_ls_wR_factor_all 0.1101
_refine_ls_wR_factor_gt 0.1032
_refine_ls_wR_factor_obs 0.1032
_refine_ls_wR_factor_ref 0.1101
_reflns_number_gt 6621
_reflns_number_observed 6621
_reflns_number_total 7831
_reflns_observed_criterion >2sigma(I)
_reflns_threshold_expression >2sigma(I)
_cod_data_source_file ja0439470si20041116_095112_6.cif
_cod_data_source_block TYKN1B
_cod_original_cell_volume 1709.0(9)
_cod_database_code 4111448

loop_
_symmetry_equiv_pos_as_xyz
'x, y, z'
'-x, -y, -z'

loop_
_atom_site_label
_atom_site_type_symbol
_atom_site_fract_x
_atom_site_fract_y
_atom_site_fract_z
_atom_site_U_iso_or_equiv
_atom_site_adp_type
_atom_site_occupancy
_atom_site_calc_flag
_atom_site_refinement_flags
Ir1 Ir 0.137289(17) 0.060681(18) 0.312961(16) 0.03887(8) Uani 1 d .
N1 N 0.1052(5) 0.2449(5) 0.2649(4) 0.0527(12) Uani 1 d .
N2 N 0.1300(5) -0.1098(5) 0.3409(4) 0.0511(11) Uani 1 d .
N3 N 0.2587(4) 0.0926(5) 0.1471(4) 0.0474(10) Uani 1 d .
N4 N 0.0224(4) 0.1178(5) 0.1984(4) 0.0470(10) Uani 1 d .
N5 N 0.2439(4) 0.0034(5) 0.4340(4) 0.0487(11) Uani 1 d .
C1 C 0.0078(5) 0.0614(5) 0.4534(5) 0.0468(12) Uani 1 d .
H1A H 0.0241 0.1024 0.4911 0.056 Uiso 1 calc R
H1B H -0.0654 0.1119 0.4208 0.056 Uiso 1 calc R
C2 C 0.2952(5) -0.0282(6) 0.5088(5) 0.0520(13) Uani 1 d .
C3 C 0.3620(7) -0.0738(7) 0.6045(6) 0.0700(19) Uani 1 d .
H3A H 0.3490 -0.1503 0.6643 0.105 Uiso 1 calc R
H3B H 0.3388 -0.0141 0.6361 0.105 Uiso 1 calc R
H3C H 0.4426 -0.0873 0.5768 0.105 Uiso 1 calc R
C11 C -0.0456(6) 0.2500(6) 0.1750(6) 0.0628(17) Uani 1 d .
H11A H -0.0621 0.2949 0.0940 0.075 Uiso 1 calc R
H11B H -0.1188 0.2508 0.2235 0.075 Uiso 1 calc R
C12 C 0.0152(7) 0.3147(6) 0.1983(6) 0.0627(17) Uani 1 d .
C13 C -0.0185(10) 0.4439(8) 0.1583(8) 0.100(3) Uani 1 d .
H13 H -0.0797 0.4938 0.1126 0.120 Uiso 1 calc R
C14 C 0.0428(12) 0.4960(8) 0.1890(9) 0.110(4) Uani 1 d .
H14 H 0.0220 0.5815 0.1622 0.132 Uiso 1 calc R
C15 C 0.1309(11) 0.4249(8) 0.2562(9) 0.101(3) Uani 1 d .
H15 H 0.1701 0.4598 0.2771 0.121 Uiso 1 calc R
C16 C 0.1611(7) 0.2983(7) 0.2931(7) 0.0714(19) Uani 1 d .
H16 H 0.2221 0.2482 0.3391 0.086 Uiso 1 calc R
C21 C -0.0492(6) 0.0307(7) 0.2543(6) 0.0639(17) Uani 1 d .
H21A H -0.0898 0.0376 0.1964 0.077 Uiso 1 calc R
H21B H -0.1059 0.0501 0.3136 0.077 Uiso 1 calc R
C22 C 0.0289(7) -0.0973(7) 0.3082(5) 0.0612(17) Uani 1 d .
C23 C -0.0067(10) -0.1959(10) 0.3281(8) 0.092(3) Uani 1 d .
H23 H -0.0756 -0.1841 0.3039 0.110 Uiso 1 calc R
C24 C 0.0663(14) -0.3147(10) 0.3867(10) 0.111(4) Uani 1 d .
H24 H 0.0437 -0.3843 0.4075 0.133 Uiso 1 calc R
C25 C 0.1671(10) -0.3271(7) 0.4119(8) 0.089(3) Uani 1 d .
H25 H 0.2170 -0.4060 0.4463 0.107 Uiso 1 calc R
C26 C 0.2014(7) -0.2231(6) 0.3881(6) 0.0676(19) Uani 1 d .
C27 C 0.3181(8) -0.2409(8) 0.4098(8) 0.090(3) Uani 1 d .
H27A H 0.3529 -0.1837 0.3427 0.136 Uiso 1 calc R
H27B H 0.3645 -0.3240 0.4242 0.136 Uiso 1 calc R
H27C H 0.3131 -0.2264 0.4766 0.136 Uiso 1 calc R
C31 C 0.0846(5) 0.1051(6) 0.0879(5) 0.0525(14) Uani 1 d .
H31A H 0.0950 0.0222 0.0979 0.063 Uiso 1 calc R
H31B H 0.0372 0.1630 0.0241 0.063 Uiso 1 calc R
C32 C 0.2009(5) 0.1288(5) 0.0564(5) 0.0485(12) Uani 1 d .
C33 C 0.2469(7) 0.1719(7) -0.0581(5) 0.0640(17) Uani 1 d .
H33 H 0.2039 0.1955 -0.1179 0.077 Uiso 1 calc R
C34 C 0.3582(8) 0.1792(9) -0.0819(6) 0.079(2) Uani 1 d .
H34 H 0.3922 0.2084 -0.1585 0.095 Uiso 1 calc R
C35 C 0.4187(7) 0.1421(9) 0.0104(7) 0.080(2) Uani 1 d .
H35 H 0.4947 0.1446 -0.0041 0.097 Uiso 1 calc R
C36 C 0.3674(6) 0.1016(6) 0.1230(6) 0.0590(15) Uani 1 d .
C37 C 0.4325(7) 0.0683(10) 0.2212(8) 0.090(3) Uani 1 d .
H37A H 0.3927 0.1226 0.2588 0.135 Uiso 1 calc R
H37B H 0.5089 0.0767 0.1908 0.135 Uiso 1 calc R
H37C H 0.4375 -0.0157 0.2769 0.135 Uiso 1 calc R
P1 P 0.74582(16) 0.2199(2) 0.96585(18) 0.0658(5) Uani 1 d .
F1 F 0.7491(12) 0.0944(8) 1.0715(8) 0.203(5) Uani 1 d .
F2 F 0.6130(5) 0.2741(7) 0.9964(6) 0.127(2) Uani 1 d .
F3 F 0.7376(8) 0.3465(7) 0.8593(8) 0.179(4) Uani 1 d .
F4 F 0.8748(5) 0.1671(10) 0.9356(9) 0.180(4) Uani 1 d .
F5 F 0.7173(6) 0.1714(7) 0.8897(6) 0.123(2) Uani 1 d .
F6 F 0.7764(6) 0.2654(8) 1.0431(8) 0.163(4) Uani 1 d .
P2 P 0.3154(2) 0.28286(19) 0.5604(2) 0.0721(5) Uani 1 d .
F7 F 0.3312(10) 0.3897(8) 0.4450(9) 0.226(6) Uani 1 d .
F8 F 0.4351(8) 0.2086(11) 0.5570(15) 0.301(10) Uani 1 d .
F9 F 0.2990(9) 0.1734(7) 0.6806(6) 0.166(3) Uani 1 d .
F10 F 0.1985(7) 0.3531(9) 0.5638(17) 0.316(11) Uani 1 d .
F11 F 0.3409(19) 0.3520(13) 0.6066(14) 0.321(10) Uani 1 d .
F12 F 0.2868(17) 0.2138(9) 0.5128(11) 0.304(10) Uani 1 d .
S1 S 0.3722(3) 0.5597(3) 0.7889(3) 0.1280(13) Uani 1 d .
O41 O 0.2965(5) 0.6762(6) 0.7064(6) 0.0992(19) Uani 1 d .
C42 C 0.4599(11) 0.4690(11) 0.7122(11) 0.120(4) Uani 1 d .
H42A H 0.4126 0.4359 0.6951 0.181 Uiso 1 calc R
H42B H 0.5184 0.4023 0.7596 0.181 Uiso 1 calc R
H42C H 0.4957 0.5199 0.6405 0.181 Uiso 1 calc R
C43 C 0.4744(16) 0.5846(15) 0.8225(15) 0.198(10) Uani 1 d .
H43A H 0.4884 0.5295 0.9024 0.297 Uiso 1 calc R
H43B H 0.4513 0.6687 0.8125 0.297 Uiso 1 calc R
H43C H 0.5438 0.5704 0.7725 0.297 Uiso 1 calc R

loop_
_atom_site_aniso_label
_atom_site_aniso_U_11
_atom_site_aniso_U_22
_atom_site_aniso_U_33
_atom_site_aniso_U_23
_atom_site_aniso_U_13
_atom_site_aniso_U_12
Ir1 0.04137(12) 0.03957(12) 0.03449(11) -0.01651(8) -0.00664(7) -0.00745(8)
N1 0.067(3) 0.047(3) 0.044(3) -0.020(2) -0.004(2) -0.016(2)
N2 0.063(3) 0.049(3) 0.041(2) -0.024(2) 0.004(2) -0.015(2)
N3 0.048(3) 0.053(3) 0.041(2) -0.020(2) -0.0015(19) -0.017(2)
N4 0.042(2) 0.061(3) 0.040(2) -0.024(2) -0.0052(19) -0.012(2)
N5 0.049(3) 0.051(3) 0.044(2) -0.020(2) -0.008(2) -0.011(2)
C1 0.051(3) 0.049(3) 0.037(3) -0.019(2) -0.004(2) -0.009(2)
C2 0.052(3) 0.051(3) 0.055(3) -0.024(3) -0.016(3) -0.008(3)
C3 0.080(5) 0.063(4) 0.066(4) -0.021(3) -0.035(4) -0.009(4)
C11 0.052(3) 0.066(4) 0.054(3) -0.023(3) -0.019(3) 0.005(3)
C12 0.080(5) 0.050(3) 0.047(3) -0.016(3) -0.009(3) -0.010(3)
C13 0.142(9) 0.057(5) 0.073(5) -0.019(4) -0.033(6) 0.003(5)
C14 0.183(12) 0.047(4) 0.097(7) -0.017(4) -0.054(8) -0.022(6)
C15 0.169(11) 0.056(5) 0.092(6) -0.020(4) -0.046(7) -0.041(6)
C16 0.082(5) 0.060(4) 0.081(5) -0.033(4) -0.017(4) -0.021(4)
C21 0.070(4) 0.092(5) 0.049(3) -0.034(3) -0.001(3) -0.042(4)
C22 0.082(5) 0.075(4) 0.047(3) -0.035(3) 0.017(3) -0.048(4)
C23 0.127(8) 0.100(7) 0.078(5) -0.048(5) 0.017(5) -0.070(7)
C24 0.180(13) 0.085(7) 0.092(7) -0.046(6) 0.019(8) -0.075(8)
C25 0.123(8) 0.049(4) 0.079(6) -0.028(4) 0.015(5) -0.023(5)
C26 0.079(5) 0.049(4) 0.059(4) -0.026(3) 0.007(3) -0.007(3)
C27 0.100(7) 0.069(5) 0.092(6) -0.042(5) -0.036(5) 0.015(5)
C31 0.055(3) 0.067(4) 0.040(3) -0.028(3) -0.003(2) -0.016(3)
C32 0.054(3) 0.050(3) 0.042(3) -0.019(2) -0.004(2) -0.015(3)
C33 0.081(5) 0.075(4) 0.042(3) -0.024(3) 0.000(3) -0.034(4)
C34 0.089(6) 0.107(6) 0.048(4) -0.034(4) 0.021(4) -0.052(5)
C35 0.066(5) 0.107(6) 0.074(5) -0.038(5) 0.016(4) -0.046(5)
C36 0.052(4) 0.062(4) 0.058(4) -0.021(3) -0.006(3) -0.017(3)
C37 0.057(4) 0.130(8) 0.077(5) -0.028(5) -0.014(4) -0.038(5)
P1 0.0576(10) 0.0808(12) 0.0725(11) -0.0456(10) -0.0122(8) -0.0124(9)
F1 0.330(14) 0.128(6) 0.125(6) 0.000(5) -0.090(8) -0.067(8)
F2 0.070(3) 0.183(7) 0.176(6) -0.132(6) 0.000(4) -0.020(4)
F3 0.181(8) 0.114(6) 0.195(8) -0.023(5) -0.004(7) -0.061(6)
F4 0.057(3) 0.295(11) 0.267(10) -0.216(10) -0.025(5) 0.005(5)
F5 0.126(5) 0.152(6) 0.137(5) -0.101(5) -0.037(4) -0.019(4)
F6 0.108(5) 0.253(9) 0.238(9) -0.202(8) -0.041(5) -0.017(5)
P2 0.0776(13) 0.0620(11) 0.0728(12) -0.0255(10) -0.0168(10) -0.0140(10)
F7 0.225(10) 0.116(6) 0.190(9) 0.016(6) 0.036(8) -0.045(7)
F8 0.099(6) 0.171(10) 0.42(2) -0.011(12) 0.013(9) 0.006(6)
F9 0.254(10) 0.120(6) 0.090(4) -0.008(4) -0.016(5) -0.068(6)
F10 0.090(6) 0.124(7) 0.62(3) -0.118(12) 0.045(11) -0.020(5)
F11 0.59(3) 0.210(12) 0.289(15) -0.092(11) -0.218(19) -0.150(17)
F12 0.59(3) 0.134(7) 0.259(13) -0.078(8) -0.273(16) -0.033(11)
S1 0.126(3) 0.110(2) 0.098(2) -0.0436(18) 0.0053(18) 0.0075(19)
O41 0.079(4) 0.102(5) 0.108(5) -0.056(4) -0.013(3) 0.002(3)
C42 0.128(9) 0.108(8) 0.148(10) -0.085(8) -0.003(8) -0.024(7)
C43 0.215(17) 0.169(14) 0.218(17) -0.128(14) -0.161(15) 0.093(13)

loop_
_atom_type_symbol
_atom_type_description
_atom_type_scat_dispersion_real
_atom_type_scat_dispersion_imag
_atom_type_scat_source
C C 0.0033 0.0016 'International Tables Vol C Tables 4.2.6.8 and 6.1.1.4'
H H 0.0000 0.0000 'International Tables Vol C Tables 4.2.6.8 and 6.1.1.4'
N N 0.0061 0.0033 'International Tables Vol C Tables 4.2.6.8 and 6.1.1.4'
O O 0.0106 0.0060 'International Tables Vol C Tables 4.2.6.8 and 6.1.1.4'
Ir Ir -1.4442 7.9887 'International Tables Vol C Tables 4.2.6.8 and 6.1.1.4'
P P 0.1023 0.0942 'International Tables Vol C Tables 4.2.6.8 and 6.1.1.4'
F F 0.0171 0.0103 'International Tables Vol C Tables 4.2.6.8 and 6.1.1.4'
S S 0.1246 0.1234 'International Tables Vol C Tables 4.2.6.8 and 6.1.1.4'

loop_
_geom_angle_atom_site_label_1
_geom_angle_atom_site_label_2
_geom_angle_atom_site_label_3
_geom_angle
_geom_angle_site_symmetry_1
_geom_angle_publ_flag
N5 Ir1 N4 176.76(17) . y
N5 Ir1 N1 95.2(2) . y
N4 Ir1 N1 84.8(2) . y
N5 Ir1 N2 99.3(2) . y
N4 Ir1 N2 80.4(2) . y
N1 Ir1 N2 164.7(2) . y
N5 Ir1 C1 83.0(2) . y
N4 Ir1 C1 93.8(2) . y
N1 Ir1 C1 86.6(2) . y
N2 Ir1 C1 90.2(2) . y
N5 Ir1 N3 102.42(19) . y
N4 Ir1 N3 80.82(18) . y
N1 Ir1 N3 85.18(19) . y
N2 Ir1 N3 96.46(18) . y
C1 Ir1 N3 170.55(18) . y
C16 N1 C12 120.8(6) . y
C16 N1 Ir1 127.4(5) . y
C12 N1 Ir1 111.8(4) . y
C26 N2 C22 118.0(6) . y
C26 N2 Ir1 131.6(5) . y
C22 N2 Ir1 110.3(4) . y
C36 N3 C32 117.6(5) . y
C36 N3 Ir1 131.1(4) . y
C32 N3 Ir1 110.1(4) . y
C21 N4 C11 113.8(5) . y
C21 N4 C31 106.7(5) . y
C11 N4 C31 112.0(5) . y
C21 N4 Ir1 106.3(4) . y
C11 N4 Ir1 107.4(4) . y
C31 N4 Ir1 110.5(3) . y
C2 N5 Ir1 173.9(5) . y
C1 C1 Ir1 118.0(5) 2_556 y
N5 C2 C3 177.6(7) . y
C12 C11 N4 113.4(5) . y
N1 C12 C13 119.0(8) . y
N1 C12 C11 118.0(6) . y
C13 C12 C11 123.0(7) . y
C12 C13 C14 118.4(9) . y
C15 C14 C13 121.5(8) . y
C14 C15 C16 118.0(9) . y
N1 C16 C15 122.3(8) . y
N4 C21 C22 108.2(5) . y
N2 C22 C23 123.8(8) . y
N2 C22 C21 117.0(5) . y
C23 C22 C21 119.1(8) . y
C22 C23 C24 116.7(10) . y
C25 C24 C23 119.6(9) . y
C24 C25 C26 121.8(9) . y
N2 C26 C25 119.8(8) . y
N2 C26 C27 120.4(7) . y
C25 C26 C27 119.8(8) . y
C32 C31 N4 112.7(5) . y
N3 C32 C33 123.9(6) . y
N3 C32 C31 115.7(5) . y
C33 C32 C31 120.0(6) . y
C32 C33 C34 118.2(7) . y
C33 C34 C35 118.6(6) . y
C36 C35 C34 120.5(7) . y
N3 C36 C35 121.1(6) . y
N3 C36 C37 119.2(6) . y
C35 C36 C37 119.6(7) . y
F4 P1 F1 88.2(7) . y
F4 P1 F3 93.7(6) . y
F1 P1 F3 177.7(6) . y
F4 P1 F6 89.6(4) . y
F1 P1 F6 89.7(5) . y
F3 P1 F6 91.5(5) . y
F4 P1 F5 89.4(4) . y
F1 P1 F5 89.4(5) . y
F3 P1 F5 89.5(5) . y
F6 P1 F5 178.7(4) . y
F4 P1 F2 179.7(4) . y
F1 P1 F2 91.9(6) . y
F3 P1 F2 86.2(5) . y
F6 P1 F2 90.6(3) . y
F5 P1 F2 90.3(3) . y
F10 P2 F11 88.7(10) . y
F10 P2 F8 178.8(8) . y
F11 P2 F8 92.4(11) . y
F10 P2 F12 90.1(10) . y
F11 P2 F12 178.8(11) . y
F8 P2 F12 88.8(9) . y
F10 P2 F7 85.7(7) . y
F11 P2 F7 83.3(8) . y
F8 P2 F7 94.9(7) . y
F12 P2 F7 96.4(8) . y
F10 P2 F9 94.1(7) . y
F11 P2 F9 96.0(7) . y
F8 P2 F9 85.3(6) . y
F12 P2 F9 84.3(6) . y
F7 P2 F9 179.2(6) . y
O41 S1 C43 112.4(7) . y
O41 S1 C42 108.9(5) . y
C43 S1 C42 98.6(7) . y

loop_
_geom_bond_atom_site_label_1
_geom_bond_atom_site_label_2
_geom_bond_distance
_geom_bond_site_symmetry_2
_geom_bond_publ_flag
Ir1 N5 2.020(5) . y
Ir1 N4 2.034(5) . y
Ir1 N1 2.041(5) . y
Ir1 N2 2.073(5) . y
Ir1 C1 2.116(5) . y
Ir1 N3 2.258(5) . y
N1 C16 1.349(9) . y
N1 C12 1.360(9) . y
N2 C26 1.330(9) . y
N2 C22 1.368(9) . y
N3 C36 1.348(8) . y
N3 C32 1.349(7) . y
N4 C21 1.484(8) . y
N4 C11 1.509(8) . y
N4 C31 1.509(7) . y
N5 C2 1.135(7) . y
C1 C1 1.510(11) 2_556 y
C2 C3 1.446(8) . y
C11 C12 1.477(10) . y
C12 C13 1.405(11) . y
C13 C14 1.410(15) . y
C14 C15 1.347(15) . y
C15 C16 1.382(11) . y
C21 C22 1.491(11) . y
C22 C23 1.379(10) . y
C23 C24 1.404(16) . y
C24 C25 1.319(16) . y
C25 C26 1.420(12) . y
C26 C27 1.473(12) . y
C31 C32 1.507(8) . y
C32 C33 1.371(8) . y
C33 C34 1.373(11) . y
C34 C35 1.384(12) . y
C35 C36 1.372(10) . y
C36 C37 1.503(10) . y
P1 F4 1.531(6) . y
P1 F1 1.537(8) . y
P1 F3 1.544(8) . y
P1 F6 1.561(6) . y
P1 F5 1.563(5) . y
P1 F2 1.575(6) . y
P2 F10 1.411(9) . y
P2 F11 1.440(9) . y
P2 F8 1.452(9) . y
P2 F12 1.475(8) . y
P2 F7 1.507(8) . y
P2 F9 1.558(7) . y
S1 O41 1.497(7) . y
S1 C43 1.629(17) . y
S1 C42 1.784(10) . y
